data_1568002
loop_
_publ_author_name
'Larsen, Emil M. H.'
'Bonde, Niels A.'
'Weihe, H&#xf8;gni'
'Ollivier, Jacques'
'Vosch, Tom'
'Lohmiller, Thomas'
'Holldack, Karsten'
'Schnegg, Alexander'
'Perfetti, Mauro'
'Bendix, Jesper'

_publ_section_title
;
 Experimental assignment of long-range magnetic communication through Pd
 &amp; Pt metallophilic contacts.
;
_journal_issue 2
_journal_name_full 'Chemical science'
_journal_page_first 266
_journal_page_last 276
_journal_paper_doi 10.1039/d2sc05201f
_journal_volume 14
_journal_year 2023
_chemical_formula_moiety 'C13 H16 N2 Ni O6 Pt S4'
_chemical_formula_sum 'C13 H16 N2 Ni O6 Pt S4'
_chemical_formula_weight 678.32
_space_group_crystal_system monoclinic
_space_group_IT_number 14
_space_group_name_Hall '-P 2ybc'
_space_group_name_H-M_alt 'P 1 21/c 1'
_atom_sites_solution_hydrogens geom
_audit_creation_date 2022-06-17
_audit_creation_method
;
Olex2 1.3
(compiled 2020.11.12 svn.r5f609507 for OlexSys, GUI svn.r6408)
;
_audit_update_record
;
2022-09-16 deposited with the CCDC.	2022-11-22 downloaded from the CCDC.
;
_cell_angle_alpha 90
_cell_angle_beta 93.668(2)
_cell_angle_gamma 90
_cell_formula_units_Z 4
_cell_length_a 8.4782(4)
_cell_length_b 12.2733(5)
_cell_length_c 19.6523(8)
_cell_measurement_reflns_used 9888
_cell_measurement_temperature 100
_cell_measurement_theta_max 30.264
_cell_measurement_theta_min 2.407
_cell_volume 2040.74(15)
_computing_cell_refinement 'SAINT V8.40A (?, 2016)'
_computing_data_reduction 'SAINT V8.40A (?, 2016)'
_computing_molecular_graphics 'Olex2 1.3 (Dolomanov et al., 2009)'
_computing_publication_material 'Olex2 1.3 (Dolomanov et al., 2009)'
_computing_structure_refinement 'SHELXL 2018/1 (Sheldrick, 2015)'
_computing_structure_solution 'ShelXT (Sheldrick, 2015)'
_diffrn_ambient_temperature 100.0
_diffrn_measured_fraction_theta_full 0.994
_diffrn_measured_fraction_theta_max 0.995
_diffrn_measurement_device_type 'Bruker APEX-II CCD'
_diffrn_measurement_method '\f and \w scans'
_diffrn_radiation_type MoK\a
_diffrn_radiation_wavelength 0.71073
_diffrn_reflns_av_R_equivalents 0.0919
_diffrn_reflns_av_unetI/netI 0.0559
_diffrn_reflns_Laue_measured_fraction_full 0.994
_diffrn_reflns_Laue_measured_fraction_max 0.995
_diffrn_reflns_limit_h_max 10
_diffrn_reflns_limit_h_min -10
_diffrn_reflns_limit_k_max 15
_diffrn_reflns_limit_k_min -15
_diffrn_reflns_limit_l_max 24
_diffrn_reflns_limit_l_min -20
_diffrn_reflns_number 26515
_diffrn_reflns_point_group_measured_fraction_full 0.994
_diffrn_reflns_point_group_measured_fraction_max 0.995
_diffrn_reflns_theta_full 25.242
_diffrn_reflns_theta_max 26.022
_diffrn_reflns_theta_min 1.957
_exptl_absorpt_coefficient_mu 8.211
_exptl_absorpt_correction_T_max 0.7461
_exptl_absorpt_correction_T_min 0.4170
_exptl_absorpt_correction_type multi-scan
_exptl_absorpt_process_details
;
SADABS-2016/2 (Bruker,2016) was used for absorption correction.
wR2(int) was 0.1528 before and 0.1059 after correction.
The Ratio of minimum to maximum transmission is 0.5589.
The \l/2 correction factor is Not present.
;
_exptl_crystal_colour green
_exptl_crystal_colour_primary green
_exptl_crystal_density_diffrn 2.208
_exptl_crystal_description block
_exptl_crystal_F_000 1304
_exptl_crystal_size_max 0.31
_exptl_crystal_size_mid 0.205
_exptl_crystal_size_min 0.145
_refine_diff_density_max 0.985
_refine_diff_density_min -1.702
_refine_diff_density_rms 0.187
_refine_ls_extinction_method none
_refine_ls_goodness_of_fit_ref 1.016
_refine_ls_hydrogen_treatment constr
_refine_ls_matrix_type full
_refine_ls_number_parameters 248
_refine_ls_number_reflns 3998
_refine_ls_number_restraints 0
_refine_ls_restrained_S_all 1.016
_refine_ls_R_factor_all 0.0465
_refine_ls_R_factor_gt 0.0318
_refine_ls_shift/su_max 0.001
_refine_ls_shift/su_mean 0.000
_refine_ls_structure_factor_coef Fsqd
_refine_ls_weighting_details 'w=1/[\s^2^(Fo^2^)+(0.0233P)^2^+3.4929P] where P=(Fo^2^+2Fc^2^)/3'
_refine_ls_weighting_scheme calc
_refine_ls_wR_factor_gt 0.0637
_refine_ls_wR_factor_ref 0.0686
_reflns_Friedel_coverage 0.000
_reflns_number_gt 3291
_reflns_number_total 3998
_reflns_threshold_expression 'I > 2\s(I)'
_cod_data_source_file d2sc05201f2.cif
_cod_data_source_block mo_d8v4595_0m_a
_cod_depositor_comments 'Adding full bibliography for 1567999--1568004.cif.'
_cod_database_code 1568002
_shelx_shelxl_version_number 2018/1
_shelx_space_group_comment
;
The symmetry employed for this shelxl refinement is uniquely defined
by the following loop, which should always be used as a source of
symmetry information in preference to the above space-group names.
They are only intended as comments.
;
_olex2_refinement_description
;
1. Fixed Uiso
 At 1.2 times of:
  All C(H) groups
 At 1.5 times of:
  All C(H,H,H) groups
2.a Aromatic/amide H refined with riding coordinates:
 C00F(H00F), C00G(H00G), C00J(H00J), C00O(H00O)
2.b Idealised Me refined as rotating group:
 C00I(H00A,H00B,H00C), C00K(H00D,H00E,H00H), C00N(H00I,H00K,H00L), C00P(H00M,
 H00N,H00P)
;
_olex2_submission_special_instructions 'No special instructions were received'

loop_
_space_group_symop_operation_xyz
'x, y, z'
'-x, y+1/2, -z+1/2'
'-x, -y, -z'
'x, -y-1/2, z-1/2'

loop_
_atom_site_label
_atom_site_type_symbol
_atom_site_fract_x
_atom_site_fract_y
_atom_site_fract_z
_atom_site_U_iso_or_equiv
_atom_site_adp_type
_atom_site_occupancy
_atom_site_site_symmetry_order
_atom_site_calc_flag
_atom_site_refinement_flags_posn
_atom_site_refinement_flags_adp
_atom_site_refinement_flags_occupancy
_atom_site_disorder_assembly
_atom_site_disorder_group
Pt01 Pt 0.39031(3) 0.52864(2) 0.92609(2) 0.01186(8) Uani 1 1 d . . . . .
Ni02 Ni 0.32848(8) 0.58083(5) 0.79967(3) 0.01000(15) Uani 1 1 d . . . . .
S003 S 0.50990(19) 0.69675(11) 0.94252(7) 0.0185(3) Uani 1 1 d . . . . .
S004 S 0.6287(2) 0.45385(12) 0.89718(8) 0.0246(4) Uani 1 1 d . . . . .
S005 S 0.15367(19) 0.60523(14) 0.95511(8) 0.0269(4) Uani 1 1 d . . . . .
S006 S 0.2696(2) 0.35973(12) 0.90822(8) 0.0309(4) Uani 1 1 d . . . . .
O007 O 0.1124(5) 0.6344(3) 0.8227(2) 0.0251(10) Uani 1 1 d . . . . .
N008 N 0.2723(5) 0.6115(3) 0.6979(2) 0.0110(10) Uani 1 1 d . . . . .
O009 O -0.1050(6) 0.5920(4) 0.5159(2) 0.0335(11) Uani 1 1 d . . . . .
O00A O 0.5484(5) 0.5340(4) 0.7766(2) 0.0272(10) Uani 1 1 d . . . . .
O00B O 0.4116(6) 0.7337(3) 0.8151(2) 0.0319(12) Uani 1 1 d . . . . .
O00C O 0.2501(5) 0.4278(3) 0.7814(2) 0.0193(9) Uani 1 1 d . . . . .
O00D O -0.1334(6) 0.4937(4) 0.6060(2) 0.0353(12) Uani 1 1 d . . . . .
N00E N -0.0582(6) 0.5568(4) 0.5720(3) 0.0250(12) Uani 1 1 d . . . . .
C00F C 0.1356(7) 0.5772(4) 0.6688(3) 0.0143(12) Uani 1 1 d . . . . .
H00F H 0.062690 0.540957 0.695763 0.017 Uiso 1 1 calc R U . . .
C00G C 0.2024(8) 0.6417(4) 0.5591(3) 0.0227(14) Uani 1 1 d . . . . .
H00G H 0.176901 0.652359 0.511753 0.027 Uiso 1 1 calc R U . . .
C00H C 0.0975(7) 0.5930(4) 0.6005(3) 0.0165(12) Uani 1 1 d . . . . .
C00I C -0.0874(7) 0.7118(5) 0.8870(3) 0.0238(14) Uani 1 1 d . . . . .
H00A H -0.175583 0.671194 0.864575 0.036 Uiso 1 1 calc R U . . .
H00B H -0.078844 0.783195 0.865243 0.036 Uiso 1 1 calc R U . . .
H00C H -0.106081 0.721722 0.935342 0.036 Uiso 1 1 calc R U . . .
C00J C 0.3453(8) 0.6740(5) 0.5892(3) 0.0238(14) Uani 1 1 d . . . . .
H00J H 0.422661 0.706487 0.562782 0.029 Uiso 1 1 calc R U . . .
C00K C 0.1798(7) 0.2436(4) 0.7936(3) 0.0208(14) Uani 1 1 d . . . . .
H00D H 0.183965 0.189073 0.830142 0.031 Uiso 1 1 calc R U . . .
H00E H 0.249185 0.221028 0.758155 0.031 Uiso 1 1 calc R U . . .
H00H H 0.071092 0.249951 0.773883 0.031 Uiso 1 1 calc R U . . .
C00L C 0.0644(7) 0.6490(4) 0.8808(3) 0.0155(12) Uani 1 1 d . . . . .
C00M C 0.4788(7) 0.7685(4) 0.8691(3) 0.0144(12) Uani 1 1 d . . . . .
C00N C 0.5380(8) 0.8842(4) 0.8707(3) 0.0224(14) Uani 1 1 d . . . . .
H00I H 0.447937 0.934383 0.869624 0.034 Uiso 1 1 calc R U . . .
H00K H 0.599613 0.897425 0.830981 0.034 Uiso 1 1 calc R U . . .
H00L H 0.605037 0.896178 0.912526 0.034 Uiso 1 1 calc R U . . .
C00O C 0.3754(7) 0.6587(4) 0.6585(3) 0.0174(13) Uani 1 1 d . . . . .
H00O H 0.473730 0.682877 0.679113 0.021 Uiso 1 1 calc R U . . .
C00P C 0.7931(7) 0.4398(5) 0.7834(3) 0.0220(14) Uani 1 1 d . . . . .
H00M H 0.866442 0.413015 0.820170 0.033 Uiso 1 1 calc R U . . .
H00N H 0.843332 0.498671 0.758947 0.033 Uiso 1 1 calc R U . . .
H00P H 0.765508 0.380114 0.751653 0.033 Uiso 1 1 calc R U . . .
C00Q C 0.2338(7) 0.3519(4) 0.8222(3) 0.0150(12) Uani 1 1 d . . . . .
C00R C 0.6451(7) 0.4822(4) 0.8131(3) 0.0143(12) Uani 1 1 d . . . . .

loop_
_atom_site_aniso_label
_atom_site_aniso_U_11
_atom_site_aniso_U_22
_atom_site_aniso_U_33
_atom_site_aniso_U_23
_atom_site_aniso_U_13
_atom_site_aniso_U_12
Pt01 0.01538(12) 0.01280(11) 0.00731(12) 0.00163(9) 0.00013(8) -0.00068(9)
Ni02 0.0125(4) 0.0097(3) 0.0078(4) 0.0007(3) 0.0003(3) 0.0002(3)
S003 0.0297(8) 0.0160(7) 0.0094(7) -0.0011(5) -0.0019(6) -0.0050(6)
S004 0.0281(9) 0.0317(9) 0.0141(8) 0.0039(6) 0.0023(7) 0.0178(7)
S005 0.0182(8) 0.0489(10) 0.0145(8) 0.0059(7) 0.0071(7) 0.0076(7)
S006 0.0537(12) 0.0213(8) 0.0164(8) 0.0093(6) -0.0080(8) -0.0169(8)
O007 0.023(2) 0.039(2) 0.013(2) -0.0006(19) 0.0030(19) 0.015(2)
N008 0.016(2) 0.007(2) 0.010(2) -0.0012(17) 0.000(2) 0.0023(18)
O009 0.038(3) 0.036(3) 0.024(3) -0.004(2) -0.017(2) 0.010(2)
O00A 0.016(2) 0.051(3) 0.015(2) 0.011(2) 0.0049(19) 0.005(2)
O00B 0.059(3) 0.018(2) 0.017(2) 0.0046(18) -0.013(2) -0.013(2)
O00C 0.033(3) 0.0158(19) 0.009(2) 0.0027(16) 0.0005(19) -0.0061(18)
O00D 0.030(3) 0.054(3) 0.022(3) -0.003(2) -0.001(2) -0.018(2)
N00E 0.027(3) 0.030(3) 0.017(3) -0.011(2) -0.010(3) 0.005(2)
C00F 0.014(3) 0.015(3) 0.014(3) 0.001(2) 0.002(2) 0.002(2)
C00G 0.039(4) 0.016(3) 0.012(3) 0.003(2) -0.002(3) -0.005(3)
C00H 0.020(3) 0.016(3) 0.014(3) -0.003(2) -0.003(3) 0.003(2)
C00I 0.017(3) 0.033(3) 0.022(4) -0.005(3) 0.003(3) 0.003(3)
C00J 0.036(4) 0.020(3) 0.015(3) 0.002(2) 0.004(3) -0.008(3)
C00K 0.024(3) 0.014(3) 0.025(4) 0.002(2) -0.001(3) -0.004(2)
C00L 0.011(3) 0.016(3) 0.020(3) -0.006(2) 0.003(2) -0.003(2)
C00M 0.018(3) 0.012(3) 0.014(3) -0.001(2) 0.002(3) 0.003(2)
C00N 0.035(4) 0.015(3) 0.016(3) -0.001(2) 0.000(3) -0.008(3)
C00O 0.028(3) 0.005(2) 0.019(3) 0.002(2) -0.001(3) -0.005(2)
C00P 0.019(3) 0.028(3) 0.019(3) 0.002(3) 0.006(3) 0.001(3)
C00Q 0.016(3) 0.014(3) 0.015(3) -0.002(2) 0.001(2) -0.001(2)
C00R 0.015(3) 0.013(3) 0.014(3) -0.002(2) 0.001(2) -0.006(2)

loop_
_atom_type_symbol
_atom_type_description
_atom_type_scat_dispersion_real
_atom_type_scat_dispersion_imag
_atom_type_scat_source
C C 0.0033 0.0016 'International Tables Vol C Tables 4.2.6.8 and 6.1.1.4'
H H 0.0000 0.0000 'International Tables Vol C Tables 4.2.6.8 and 6.1.1.4'
N N 0.0061 0.0033 'International Tables Vol C Tables 4.2.6.8 and 6.1.1.4'
Ni Ni 0.3393 1.1124 'International Tables Vol C Tables 4.2.6.8 and 6.1.1.4'
O O 0.0106 0.0060 'International Tables Vol C Tables 4.2.6.8 and 6.1.1.4'
Pt Pt -1.7033 8.3905 'International Tables Vol C Tables 4.2.6.8 and 6.1.1.4'
S S 0.1246 0.1234 'International Tables Vol C Tables 4.2.6.8 and 6.1.1.4'

loop_
_geom_angle_atom_site_label_1
_geom_angle_atom_site_label_2
_geom_angle_atom_site_label_3
_geom_angle
_geom_angle_site_symmetry_1
_geom_angle_site_symmetry_3
_geom_angle_publ_flag
S003 Pt01 Ni02 88.47(4) . . ?
S003 Pt01 S004 90.35(6) . . ?
S003 Pt01 S005 89.00(6) . . ?
S003 Pt01 S006 179.35(5) . . ?
S004 Pt01 Ni02 89.37(4) . . ?
S004 Pt01 S006 89.56(6) . . ?
S005 Pt01 Ni02 90.60(4) . . ?
S005 Pt01 S004 179.35(6) . . ?
S005 Pt01 S006 91.09(7) . . ?
S006 Pt01 Ni02 90.88(4) . . ?
O007 Ni02 Pt01 89.80(12) . . ?
O007 Ni02 N008 90.08(17) . . ?
O007 Ni02 O00A 177.50(18) . . ?
N008 Ni02 Pt01 175.89(12) . . ?
O00A Ni02 Pt01 90.68(12) . . ?
O00A Ni02 N008 89.62(17) . . ?
O00B Ni02 Pt01 92.23(12) . . ?
O00B Ni02 O007 88.67(19) . . ?
O00B Ni02 N008 91.87(17) . . ?
O00B Ni02 O00A 88.9(2) . . ?
O00C Ni02 Pt01 89.14(11) . . ?
O00C Ni02 O007 92.84(18) . . ?
O00C Ni02 N008 86.77(16) . . ?
O00C Ni02 O00A 89.61(18) . . ?
O00C Ni02 O00B 177.97(18) . . ?
C00M S003 Pt01 107.6(2) . . ?
C00R S004 Pt01 106.4(2) . . ?
C00L S005 Pt01 105.26(19) . . ?
C00Q S006 Pt01 104.43(19) . . ?
C00L O007 Ni02 127.1(4) . . ?
C00F N008 Ni02 120.1(4) . . ?
C00F N008 C00O 118.4(5) . . ?
C00O N008 Ni02 121.4(4) . . ?
C00R O00A Ni02 127.1(4) . . ?
C00M O00B Ni02 125.5(4) . . ?
C00Q O00C Ni02 129.1(4) . . ?
O009 N00E O00D 124.2(6) . . ?
O009 N00E C00H 117.9(5) . . ?
O00D N00E C00H 117.9(5) . . ?
N008 C00F H00F 119.3 . . ?
N008 C00F C00H 121.3(5) . . ?
C00H C00F H00F 119.3 . . ?
C00H C00G H00G 121.5 . . ?
C00J C00G H00G 121.5 . . ?
C00J C00G C00H 117.0(6) . . ?
C00F C00H N00E 118.7(5) . . ?
C00F C00H C00G 121.2(6) . . ?
C00G C00H N00E 120.2(6) . . ?
H00A C00I H00B 109.5 . . ?
H00A C00I H00C 109.5 . . ?
H00B C00I H00C 109.5 . . ?
C00L C00I H00A 109.5 . . ?
C00L C00I H00B 109.5 . . ?
C00L C00I H00C 109.5 . . ?
C00G C00J H00J 120.4 . . ?
C00G C00J C00O 119.2(6) . . ?
C00O C00J H00J 120.4 . . ?
H00D C00K H00E 109.5 . . ?
H00D C00K H00H 109.5 . . ?
H00E C00K H00H 109.5 . . ?
C00Q C00K H00D 109.5 . . ?
C00Q C00K H00E 109.5 . . ?
C00Q C00K H00H 109.5 . . ?
O007 C00L S005 126.2(4) . . ?
O007 C00L C00I 118.4(5) . . ?
C00I C00L S005 115.4(4) . . ?
O00B C00M S003 125.7(4) . . ?
O00B C00M C00N 118.3(5) . . ?
C00N C00M S003 116.0(4) . . ?
C00M C00N H00I 109.5 . . ?
C00M C00N H00K 109.5 . . ?
C00M C00N H00L 109.5 . . ?
H00I C00N H00K 109.5 . . ?
H00I C00N H00L 109.5 . . ?
H00K C00N H00L 109.5 . . ?
N008 C00O C00J 122.8(6) . . ?
N008 C00O H00O 118.6 . . ?
C00J C00O H00O 118.6 . . ?
H00M C00P H00N 109.5 . . ?
H00M C00P H00P 109.5 . . ?
H00N C00P H00P 109.5 . . ?
C00R C00P H00M 109.5 . . ?
C00R C00P H00N 109.5 . . ?
C00R C00P H00P 109.5 . . ?
O00C C00Q S006 125.4(4) . . ?
O00C C00Q C00K 117.7(5) . . ?
C00K C00Q S006 116.9(4) . . ?
O00A C00R S004 125.4(4) . . ?
O00A C00R C00P 119.4(5) . . ?
C00P C00R S004 115.3(4) . . ?

loop_
_geom_bond_atom_site_label_1
_geom_bond_atom_site_label_2
_geom_bond_distance
_geom_bond_site_symmetry_2
_geom_bond_publ_flag
Pt01 Ni02 2.5868(7) . ?
Pt01 S003 2.3124(14) . ?
Pt01 S004 2.3236(15) . ?
Pt01 S005 2.3196(15) . ?
Pt01 S006 2.3288(15) . ?
Ni02 O007 2.024(4) . ?
Ni02 N008 2.062(5) . ?
Ni02 O00A 2.030(4) . ?
Ni02 O00B 2.020(4) . ?
Ni02 O00C 2.017(4) . ?
S003 C00M 1.697(6) . ?
S004 C00R 1.702(6) . ?
S005 C00L 1.689(6) . ?
S006 C00Q 1.700(6) . ?
O007 C00L 1.250(7) . ?
N008 C00F 1.327(7) . ?
N008 C00O 1.336(7) . ?
O009 N00E 1.226(7) . ?
O00A C00R 1.231(7) . ?
O00B C00M 1.248(7) . ?
O00C C00Q 1.243(6) . ?
O00D N00E 1.228(7) . ?
N00E C00H 1.469(8) . ?
C00F H00F 0.9500 . ?
C00F C00H 1.373(8) . ?
C00G H00G 0.9500 . ?
C00G C00H 1.381(8) . ?
C00G C00J 1.373(9) . ?
C00I H00A 0.9800 . ?
C00I H00B 0.9800 . ?
C00I H00C 0.9800 . ?
C00I C00L 1.511(8) . ?
C00J H00J 0.9500 . ?
C00J C00O 1.383(8) . ?
C00K H00D 0.9800 . ?
C00K H00E 0.9800 . ?
C00K H00H 0.9800 . ?
C00K C00Q 1.504(8) . ?
C00M C00N 1.506(7) . ?
C00N H00I 0.9800 . ?
C00N H00K 0.9800 . ?
C00N H00L 0.9800 . ?
C00O H00O 0.9500 . ?
C00P H00M 0.9800 . ?
C00P H00N 0.9800 . ?
C00P H00P 0.9800 . ?
C00P C00R 1.510(8) . ?

loop_
_geom_torsion_atom_site_label_1
_geom_torsion_atom_site_label_2
_geom_torsion_atom_site_label_3
_geom_torsion_atom_site_label_4
_geom_torsion
_geom_torsion_site_symmetry_1
_geom_torsion_site_symmetry_2
_geom_torsion_site_symmetry_3
_geom_torsion_site_symmetry_4
_geom_torsion_publ_flag
Pt01 S003 C00M O00B -3.9(6) . . . . ?
Pt01 S003 C00M C00N 175.9(4) . . . . ?
Pt01 S004 C00R O00A 1.1(6) . . . . ?
Pt01 S004 C00R C00P -179.7(4) . . . . ?
Pt01 S005 C00L O007 5.1(6) . . . . ?
Pt01 S005 C00L C00I -174.7(4) . . . . ?
Pt01 S006 C00Q O00C -9.0(6) . . . . ?
Pt01 S006 C00Q C00K 170.3(4) . . . . ?
Ni02 O007 C00L S005 -12.7(7) . . . . ?
Ni02 O007 C00L C00I 167.1(4) . . . . ?
Ni02 N008 C00F C00H -177.7(4) . . . . ?
Ni02 N008 C00O C00J 175.7(4) . . . . ?
Ni02 O00A C00R S004 -10.1(8) . . . . ?
Ni02 O00A C00R C00P 170.6(4) . . . . ?
Ni02 O00B C00M S003 -2.2(8) . . . . ?
Ni02 O00B C00M C00N 178.0(4) . . . . ?
Ni02 O00C C00Q S006 2.2(8) . . . . ?
Ni02 O00C C00Q C00K -177.0(4) . . . . ?
N008 C00F C00H N00E -177.7(5) . . . . ?
N008 C00F C00H C00G 2.4(8) . . . . ?
O009 N00E C00H C00F 164.1(5) . . . . ?
O009 N00E C00H C00G -16.0(8) . . . . ?
O00D N00E C00H C00F -15.5(8) . . . . ?
O00D N00E C00H C00G 164.4(5) . . . . ?
C00F N008 C00O C00J 0.5(8) . . . . ?
C00G C00J C00O N008 1.4(9) . . . . ?
C00H C00G C00J C00O -1.4(9) . . . . ?
C00J C00G C00H N00E 179.7(5) . . . . ?
C00J C00G C00H C00F -0.5(8) . . . . ?
C00O N008 C00F C00H -2.3(7) . . . . ?
